data_7044088
loop_
_publ_author_name
'Bilyachenko, Alexey'
'Korlyukov, Aleksander'
'Vologzhanina, Anna V. V.'
'Khrustalev, Victor N.'
'Kulakova, Alena Nikolaevna'
'Long, Jerome'
'Larionova, Joulia'
'Guari, Yannick'
'Dronova, Marina'
'Tsareva, Ulyana'
'Dorovatovskii, Pavel'
'Shubina, Elena'
'Levitsky, Mikhail'

_publ_section_title
;
 Bi- and Tri-metallic Cage Silsesquioxanes: Features of Supramolecular
 Assembling and Magnetic Properties
;
_journal_name_full 'Dalton Trans.'
_journal_paper_doi 10.1039/C7DT02017A
_journal_year 2017
_chemical_formula_moiety 'C88 H108 Cu4 Na4 O32 S8 Si12'
_chemical_formula_sum 'C88 H108 Cu4 Na4 O32 S8 Si12'
_chemical_formula_weight 2617.42
_space_group_crystal_system orthorhombic
_space_group_IT_number 43
_space_group_name_Hall 'F 2 -2d'
_space_group_name_H-M_alt 'F d d 2'
_symmetry_space_group_name_Hall 'F 2 -2d'
_symmetry_space_group_name_H-M 'F d d 2'
_atom_sites_solution_hydrogens geom
_audit_creation_date 2017-07-06
_audit_creation_method
;
Olex2 1.2
(compiled 2017.03.28 svn.r3405 for OlexSys, GUI svn.r5337)
;
_audit_update_record
;
2017-07-10 deposited with the CCDC.
2017-09-01 downloaded from the CCDC.
;
_cell_angle_alpha 90
_cell_angle_beta 90
_cell_angle_gamma 90
_cell_formula_units_Z 8
_cell_length_a 39.603(3)
_cell_length_b 44.958(3)
_cell_length_c 12.7721(9)
_cell_measurement_reflns_used 9877
_cell_measurement_temperature 120
_cell_measurement_theta_max 30.47
_cell_measurement_theta_min 2.16
_cell_volume 22740(3)
_computing_cell_refinement 'SAINT v8.27A (Bruker, 2012)'
_computing_data_reduction 'SAINT v8.27A (Bruker, 2012)'
_computing_molecular_graphics 'Olex2 (Dolomanov et al., 2009)'
_computing_publication_material 'Olex2 (Dolomanov et al., 2009)'
_computing_structure_refinement 'ShelXL (Sheldrick, 2015)'
_diffrn_ambient_temperature 120
_diffrn_measured_fraction_theta_full 1.000
_diffrn_measured_fraction_theta_max 0.997
_diffrn_measurement_device_type 'Bruker APEX-II CCD'
_diffrn_measurement_method '\f and \w scans'
_diffrn_radiation_monochromator graphite
_diffrn_radiation_type MoK\a
_diffrn_radiation_wavelength 0.71073
_diffrn_reflns_av_R_equivalents 0.0683
_diffrn_reflns_av_unetI/netI 0.0590
_diffrn_reflns_Laue_measured_fraction_full 1.000
_diffrn_reflns_Laue_measured_fraction_max 0.997
_diffrn_reflns_limit_h_max 56
_diffrn_reflns_limit_h_min -56
_diffrn_reflns_limit_k_max 64
_diffrn_reflns_limit_k_min -64
_diffrn_reflns_limit_l_max 18
_diffrn_reflns_limit_l_min -18
_diffrn_reflns_number 75873
_diffrn_reflns_point_group_measured_fraction_full 1.000
_diffrn_reflns_point_group_measured_fraction_max 0.997
_diffrn_reflns_theta_full 26.000
_diffrn_reflns_theta_max 30.629
_diffrn_reflns_theta_min 1.735
_diffrn_standards_number 0
_exptl_absorpt_coefficient_mu 1.100
_exptl_absorpt_correction_T_max 0.7461
_exptl_absorpt_correction_T_min 0.5732
_exptl_absorpt_correction_type multi-scan
_exptl_absorpt_process_details
'SADABS-2012/1 (Bruker,2012) was used for absorption correction. wR2(int) was 0.0676 before and 0.0462 after correction. The Ratio of minimum to maximum transmission is 0.7683. The \l/2 correction factor is 0.0015.'
_exptl_crystal_colour blue
_exptl_crystal_colour_primary blue
_exptl_crystal_density_diffrn 1.529
_exptl_crystal_description irregular
_exptl_crystal_F_000 10784
_exptl_crystal_size_max 0.26
_exptl_crystal_size_mid 0.22
_exptl_crystal_size_min 0.17
_refine_diff_density_max 1.715
_refine_diff_density_min -0.864
_refine_diff_density_rms 0.109
_refine_ls_abs_structure_details
;
 Refined as an inversion twin.
;
_refine_ls_abs_structure_Flack 0.488(11)
_refine_ls_extinction_method none
_refine_ls_goodness_of_fit_ref 1.060
_refine_ls_hydrogen_treatment constr
_refine_ls_matrix_type full
_refine_ls_number_parameters 676
_refine_ls_number_reflns 17419
_refine_ls_number_restraints 1
_refine_ls_restrained_S_all 1.060
_refine_ls_R_factor_all 0.0717
_refine_ls_R_factor_gt 0.0453
_refine_ls_shift/su_max 0.001
_refine_ls_shift/su_mean 0.000
_refine_ls_structure_factor_coef Fsqd
_refine_ls_weighting_details 'w=1/[\s^2^(Fo^2^)+(0.0589P)^2^+25.2396P] where P=(Fo^2^+2Fc^2^)/3'
_refine_ls_weighting_scheme calc
_refine_ls_wR_factor_gt 0.1012
_refine_ls_wR_factor_ref 0.1131
_reflns_Friedel_coverage 0.922
_reflns_Friedel_fraction_full 1.000
_reflns_Friedel_fraction_max 0.997
_reflns_number_gt 13919
_reflns_number_total 17419
_reflns_threshold_expression 'I > 2\s(I)'
_cod_data_source_file c7dt02017a2.cif
_cod_data_source_block 640dppe
_cod_database_code 7044088
_shelxl_version_number 2014/6
_shelx_space_group_comment
;
The symmetry employed for this shelxl refinement is uniquely defined
by the following loop, which should always be used as a source of
symmetry information in preference to the above space-group names.
They are only intended as comments.
;
_olex2_refinement_description
;
1. Twinned data refinement
 Scales: 0.512(11)
 0.488(11)
2. Fixed Uiso
 At 1.2 times of:
  All C(H) groups
 At 1.5 times of:
  All C(H,H,H) groups
3.a Aromatic/amide H refined with riding coordinates:
 C10(H10), C11(H11), C12(H12), C13(H13), C14(H14), C16(H16), C17(H17),
 C18(H18), C19(H19), C20(H20), C22(H22), C23(H23), C24(H24), C25(H25), C26(H26),
  C28(H28), C29(H29), C30(H30), C31(H31), C32(H32), C34(H34), C35(H35),
 C36(H36), C37(H37), C38(H38), C40(H40), C41(H41), C42(H42), C43(H43), C44(H44)
3.b Idealised Me refined as rotating group:
 C1(H1A,H1B,H1C), C2(H2A,H2B,H2C), C3(H3A,H3B,H3C), C4(H4A,H4B,H4C), C5(H5A,
 H5B,H5C), C6(H6A,H6B,H6C), C7(H7A,H7B,H7C), C8(H8A,H8B,H8C)
;
_olex2_submission_special_instructions 'No special instructions were received'

loop_
_space_group_symop_operation_xyz
'x, y, z'
'-x, -y, z'
'x+1/4, -y+1/4, z+1/4'
'-x+1/4, y+1/4, z+1/4'
'x, y+1/2, z+1/2'
'-x, -y+1/2, z+1/2'
'x+1/4, -y+3/4, z+3/4'
'-x+1/4, y+3/4, z+3/4'
'x+1/2, y, z+1/2'
'-x+1/2, -y, z+1/2'
'x+3/4, -y+1/4, z+3/4'
'-x+3/4, y+1/4, z+3/4'
'x+1/2, y+1/2, z'
'-x+1/2, -y+1/2, z'
'x+3/4, -y+3/4, z+1/4'
'-x+3/4, y+3/4, z+1/4'

loop_
_atom_site_label
_atom_site_type_symbol
_atom_site_fract_x
_atom_site_fract_y
_atom_site_fract_z
_atom_site_U_iso_or_equiv
_atom_site_adp_type
_atom_site_occupancy
_atom_site_site_symmetry_order
_atom_site_calc_flag
_atom_site_refinement_flags_posn
Cu1 Cu 0.02584(2) 0.02496(2) 0.96408(4) 0.01179(11) Uani 1 1 d .
Cu2 Cu 0.02895(2) -0.02158(2) 1.27146(4) 0.01196(12) Uani 1 1 d .
S1 S 0.15412(3) 0.08757(3) 0.96593(13) 0.0268(3) Uani 1 1 d .
S2 S 0.05814(4) 0.15168(3) 1.09039(13) 0.0291(3) Uani 1 1 d .
S3 S 0.08700(3) -0.14375(3) 1.15347(12) 0.0257(3) Uani 1 1 d .
S4 S 0.16333(5) -0.08054(4) 1.24115(15) 0.0421(4) Uani 1 1 d .
Si1 Si -0.00687(3) 0.09013(3) 0.99814(10) 0.0125(2) Uani 1 1 d .
Si2 Si 0.10249(3) 0.00347(3) 0.99892(10) 0.0126(2) Uani 1 1 d .
Si3 Si -0.05284(3) 0.04158(3) 0.93019(10) 0.0116(2) Uani 1 1 d .
Si4 Si 0.10125(3) 0.00841(3) 1.23827(10) 0.0123(2) Uani 1 1 d .
Si5 Si 0.04588(3) 0.04801(3) 1.30474(10) 0.0116(2) Uani 1 1 d .
Si6 Si 0.00691(3) -0.08992(3) 1.23294(10) 0.0125(2) Uani 1 1 d .
Na1 Na 0.07506(5) 0.07209(4) 1.06993(17) 0.0203(4) Uani 1 1 d .
Na2 Na 0.08412(5) -0.06263(4) 1.16251(18) 0.0217(4) Uani 1 1 d .
O1 O 0.07590(11) 0.12343(8) 1.0601(4) 0.0335(10) Uani 1 1 d .
O2 O 0.02312(8) 0.06710(6) 0.9792(3) 0.0155(7) Uani 1 1 d .
O3 O 0.07418(8) 0.02675(7) 0.9673(3) 0.0146(6) Uani 1 1 d .
O4 O -0.02305(8) 0.01843(7) 0.9568(3) 0.0153(7) Uani 1 1 d .
O5 O -0.08810(8) 0.03115(7) 0.9851(3) 0.0149(6) Uani 1 1 d .
O6 O -0.04421(8) 0.07400(7) 0.9799(3) 0.0164(7) Uani 1 1 d .
O7 O 0.13423(10) 0.07299(8) 1.0518(4) 0.0311(9) Uani 1 1 d .
O8 O 0.08175(8) 0.04089(6) 1.2462(3) 0.0145(6) Uani 1 1 d .
O9 O 0.02017(8) 0.02112(7) 1.2818(3) 0.0144(7) Uani 1 1 d .
O10 O 0.11527(8) 0.00604(7) 1.1194(3) 0.0164(6) Uani 1 1 d .
O11 O 0.07702(8) -0.01815(7) 1.2712(3) 0.0159(7) Uani 1 1 d .
O12 O 0.03244(8) -0.06305(7) 1.2482(3) 0.0185(7) Uani 1 1 d .
O13 O -0.03234(8) -0.07893(7) 1.2535(3) 0.0142(6) Uani 1 1 d .
O14 O 0.00751(8) -0.10416(6) 1.1157(3) 0.0149(6) Uani 1 1 d .
O15 O 0.14234(10) -0.06139(11) 1.1725(4) 0.0374(10) Uani 1 1 d .
O16 O 0.09194(13) -0.11278(9) 1.1928(4) 0.0418(12) Uani 1 1 d .
C1 C 0.12435(18) 0.09622(16) 0.8638(5) 0.0418(15) Uani 1 1 d .
H1A H 0.1163 0.0777 0.8316 0.063 Uiso 1 1 calc GR
H1B H 0.1354 0.1085 0.8105 0.063 Uiso 1 1 calc GR
H1C H 0.1052 0.1071 0.8936 0.063 Uiso 1 1 calc GR
C2 C 0.16159(15) 0.12510(12) 1.0089(5) 0.0309(13) Uani 1 1 d .
H2A H 0.1403 0.1340 1.0325 0.046 Uiso 1 1 calc GR
H2B H 0.1708 0.1368 0.9508 0.046 Uiso 1 1 calc GR
H2C H 0.1778 0.1250 1.0669 0.046 Uiso 1 1 calc GR
C3 C 0.06682(16) 0.17731(13) 0.9872(6) 0.0381(15) Uani 1 1 d .
H3A H 0.0912 0.1782 0.9751 0.057 Uiso 1 1 calc GR
H3B H 0.0585 0.1971 1.0068 0.057 Uiso 1 1 calc GR
H3C H 0.0555 0.1707 0.9231 0.057 Uiso 1 1 calc GR
C4 C 0.0837(2) 0.16822(15) 1.1897(6) 0.052(2) Uani 1 1 d .
H4A H 0.0837 0.1554 1.2518 0.078 Uiso 1 1 calc GR
H4B H 0.0744 0.1878 1.2081 0.078 Uiso 1 1 calc GR
H4C H 0.1068 0.1706 1.1637 0.078 Uiso 1 1 calc GR
C5 C 0.19692(19) -0.05659(17) 1.2828(8) 0.058(2) Uani 1 1 d .
H5A H 0.2125 -0.0533 1.2243 0.087 Uiso 1 1 calc GR
H5B H 0.2091 -0.0659 1.3410 0.087 Uiso 1 1 calc GR
H5C H 0.1875 -0.0375 1.3057 0.087 Uiso 1 1 calc GR
C6 C 0.1422(2) -0.08318(15) 1.3634(6) 0.055(2) Uani 1 1 d .
H6A H 0.1368 -0.0632 1.3889 0.083 Uiso 1 1 calc GR
H6B H 0.1568 -0.0933 1.4141 0.083 Uiso 1 1 calc GR
H6C H 0.1212 -0.0945 1.3546 0.083 Uiso 1 1 calc GR
C7 C 0.11931(17) -0.14934(14) 1.0579(5) 0.0378(15) Uani 1 1 d .
H7A H 0.1135 -0.1385 0.9937 0.057 Uiso 1 1 calc GR
H7B H 0.1213 -0.1706 1.0423 0.057 Uiso 1 1 calc GR
H7C H 0.1409 -0.1420 1.0851 0.057 Uiso 1 1 calc GR
C8 C 0.10357(15) -0.16754(12) 1.2525(5) 0.0332(13) Uani 1 1 d .
H8A H 0.1259 -0.1604 1.2738 0.050 Uiso 1 1 calc GR
H8B H 0.1055 -0.1878 1.2250 0.050 Uiso 1 1 calc GR
H8C H 0.0884 -0.1675 1.3131 0.050 Uiso 1 1 calc GR
C9 C -0.00483(12) 0.12306(10) 0.9091(4) 0.0157(9) Uani 1 1 d .
C10 C -0.01834(13) 0.15069(11) 0.9391(4) 0.0200(10) Uani 1 1 d .
H10 H -0.0274 0.1530 1.0074 0.024 Uiso 1 1 calc R
C11 C -0.01864(13) 0.17482(11) 0.8704(5) 0.0239(11) Uani 1 1 d .
H11 H -0.0281 0.1932 0.8921 0.029 Uiso 1 1 calc R
C12 C -0.00533(14) 0.17205(11) 0.7714(5) 0.0269(11) Uani 1 1 d .
H12 H -0.0054 0.1885 0.7249 0.032 Uiso 1 1 calc R
C13 C 0.00825(16) 0.14500(12) 0.7396(5) 0.0303(12) Uani 1 1 d .
H13 H 0.0174 0.1429 0.6712 0.036 Uiso 1 1 calc R
C14 C 0.00844(14) 0.12076(11) 0.8089(5) 0.0247(11) Uani 1 1 d .
H14 H 0.0179 0.1024 0.7866 0.030 Uiso 1 1 calc R
C15 C -0.05903(12) 0.04480(10) 0.7864(4) 0.0156(9) Uani 1 1 d .
C16 C -0.09096(12) 0.04552(10) 0.7398(4) 0.0180(9) Uani 1 1 d .
H16 H -0.1104 0.0440 0.7828 0.022 Uiso 1 1 calc R
C17 C -0.09494(13) 0.04843(11) 0.6322(4) 0.0227(11) Uani 1 1 d .
H17 H -0.1169 0.0490 0.6025 0.027 Uiso 1 1 calc R
C18 C -0.06658(14) 0.05054(11) 0.5681(4) 0.0240(11) Uani 1 1 d .
H18 H -0.0692 0.0523 0.4944 0.029 Uiso 1 1 calc R
C19 C -0.03467(14) 0.05015(12) 0.6114(5) 0.0272(11) Uani 1 1 d .
H19 H -0.0153 0.0518 0.5678 0.033 Uiso 1 1 calc R
C20 C -0.03095(12) 0.04733(11) 0.7193(4) 0.0224(10) Uani 1 1 d .
H20 H -0.0089 0.0471 0.7484 0.027 Uiso 1 1 calc R
C21 C 0.14226(12) 0.00661(10) 0.9213(4) 0.0174(9) Uani 1 1 d .
C22 C 0.14283(15) 0.01607(11) 0.8169(5) 0.0254(11) Uani 1 1 d .
H22 H 0.1223 0.0212 0.7830 0.031 Uiso 1 1 calc R
C23 C 0.17338(17) 0.01806(14) 0.7619(6) 0.0389(16) Uani 1 1 d .
H23 H 0.1734 0.0247 0.6912 0.047 Uiso 1 1 calc R
C24 C 0.20321(17) 0.01051(13) 0.8094(7) 0.0447(19) Uani 1 1 d .
H24 H 0.2237 0.0115 0.7711 0.054 Uiso 1 1 calc R
C25 C 0.20351(15) 0.00145(14) 0.9123(6) 0.0398(17) Uani 1 1 d .
H25 H 0.2242 -0.0035 0.9455 0.048 Uiso 1 1 calc R
C26 C 0.17313(12) -0.00041(11) 0.9675(5) 0.0257(11) Uani 1 1 d .
H26 H 0.1735 -0.0066 1.0386 0.031 Uiso 1 1 calc R
C27 C 0.05204(11) 0.05295(10) 1.4482(4) 0.0152(9) Uani 1 1 d .
C28 C 0.05569(13) 0.02788(11) 1.5131(4) 0.0231(10) Uani 1 1 d .
H28 H 0.0550 0.0086 1.4825 0.028 Uiso 1 1 calc R
C29 C 0.06025(14) 0.03041(12) 1.6208(5) 0.0268(11) Uani 1 1 d .
H29 H 0.0628 0.0131 1.6627 0.032 Uiso 1 1 calc R
C30 C 0.06104(13) 0.05826(13) 1.6662(5) 0.0252(11) Uani 1 1 d .
H30 H 0.0640 0.0602 1.7397 0.030 Uiso 1 1 calc R
C31 C 0.05745(13) 0.08361(12) 1.6038(5) 0.0254(11) Uani 1 1 d .
H31 H 0.0581 0.1028 1.6349 0.031 Uiso 1 1 calc R
C32 C 0.05297(12) 0.08079(10) 1.4960(4) 0.0199(10) Uani 1 1 d .
H32 H 0.0505 0.0982 1.4544 0.024 Uiso 1 1 calc R
C33 C 0.13949(12) 0.01013(10) 1.3231(4) 0.0165(9) Uani 1 1 d .
C34 C 0.16932(12) 0.02375(12) 1.2899(4) 0.0227(11) Uani 1 1 d .
H34 H 0.1703 0.0327 1.2226 0.027 Uiso 1 1 calc R
C35 C 0.19800(14) 0.02430(13) 1.3554(5) 0.0307(13) Uani 1 1 d .
H35 H 0.2180 0.0339 1.3321 0.037 Uiso 1 1 calc R
C36 C 0.19732(14) 0.01113(13) 1.4521(5) 0.0310(13) Uani 1 1 d .
H36 H 0.2169 0.0112 1.4951 0.037 Uiso 1 1 calc R
C37 C 0.16776(14) -0.00232(12) 1.4870(5) 0.0275(11) Uani 1 1 d .
H37 H 0.1670 -0.0114 1.5540 0.033 Uiso 1 1 calc R
C38 C 0.13943(13) -0.00238(11) 1.4234(4) 0.0210(10) Uani 1 1 d .
H38 H 0.1192 -0.0112 1.4488 0.025 Uiso 1 1 calc R
C39 C 0.01631(12) -0.12068(10) 1.3262(4) 0.0170(9) Uani 1 1 d .
C40 C 0.01250(14) -0.15091(11) 1.3030(4) 0.0222(10) Uani 1 1 d .
H40 H 0.0047 -0.1569 1.2359 0.027 Uiso 1 1 calc R
C41 C 0.02021(16) -0.17235(12) 1.3787(5) 0.0318(13) Uani 1 1 d .
H41 H 0.0179 -0.1928 1.3620 0.038 Uiso 1 1 calc R
C42 C 0.03089(15) -0.16431(13) 1.4758(5) 0.0336(13) Uani 1 1 d .
H42 H 0.0359 -0.1791 1.5266 0.040 Uiso 1 1 calc R
C43 C 0.03435(16) -0.13476(14) 1.5002(5) 0.0348(14) Uani 1 1 d .
H43 H 0.0415 -0.1290 1.5682 0.042 Uiso 1 1 calc R
C44 C 0.02742(15) -0.11348(13) 1.4260(5) 0.0292(12) Uani 1 1 d .
H44 H 0.0304 -0.0931 1.4437 0.035 Uiso 1 1 calc R

loop_
_atom_site_aniso_label
_atom_site_aniso_U_11
_atom_site_aniso_U_22
_atom_site_aniso_U_33
_atom_site_aniso_U_23
_atom_site_aniso_U_13
_atom_site_aniso_U_12
Cu1 0.0102(2) 0.0090(2) 0.0161(3) -0.0001(2) -0.0005(2) 0.00073(18)
Cu2 0.0102(2) 0.0088(2) 0.0170(3) -0.00044(19) -0.0001(2) -0.00051(19)
S1 0.0207(6) 0.0244(6) 0.0355(8) -0.0037(6) 0.0012(6) 0.0000(5)
S2 0.0304(7) 0.0196(6) 0.0374(8) -0.0030(5) 0.0059(6) -0.0014(5)
S3 0.0214(6) 0.0222(6) 0.0335(8) -0.0043(5) -0.0030(5) 0.0036(5)
S4 0.0453(9) 0.0344(8) 0.0467(10) -0.0126(7) -0.0152(8) 0.0187(7)
Si1 0.0125(5) 0.0095(5) 0.0154(7) -0.0008(4) -0.0005(5) 0.0007(4)
Si2 0.0101(5) 0.0124(5) 0.0151(7) -0.0007(5) 0.0003(5) 0.0000(4)
Si3 0.0103(5) 0.0099(5) 0.0147(6) 0.0003(4) -0.0008(5) 0.0009(4)
Si4 0.0109(5) 0.0123(5) 0.0138(6) -0.0011(5) -0.0001(5) -0.0007(4)
Si5 0.0116(5) 0.0092(5) 0.0138(6) -0.0001(4) -0.0002(5) -0.0010(4)
Si6 0.0135(5) 0.0091(5) 0.0150(7) -0.0008(4) -0.0002(5) -0.0002(4)
Na1 0.0182(9) 0.0149(9) 0.0279(11) -0.0023(8) -0.0015(8) -0.0024(7)
Na2 0.0192(9) 0.0172(9) 0.0288(12) -0.0017(8) 0.0024(9) 0.0037(8)
O1 0.037(2) 0.0162(17) 0.048(3) -0.0044(17) 0.012(2) -0.0029(16)
O2 0.0134(15) 0.0087(13) 0.024(2) -0.0019(13) 0.0013(14) 0.0007(11)
O3 0.0102(14) 0.0112(13) 0.0224(18) -0.0001(13) -0.0008(14) -0.0004(11)
O4 0.0121(14) 0.0096(13) 0.024(2) 0.0021(14) -0.0039(14) 0.0008(11)
O5 0.0120(14) 0.0133(14) 0.0196(18) 0.0035(13) -0.0003(13) 0.0014(11)
O6 0.0134(15) 0.0116(14) 0.0240(19) -0.0019(13) -0.0025(14) 0.0003(11)
O7 0.0225(19) 0.0243(18) 0.046(3) 0.0044(18) 0.0033(18) -0.0018(15)
O8 0.0117(14) 0.0115(13) 0.0202(18) -0.0020(12) 0.0022(13) -0.0009(11)
O9 0.0099(14) 0.0097(13) 0.0235(19) -0.0015(13) -0.0004(14) 0.0003(11)
O10 0.0149(15) 0.0181(15) 0.0160(16) -0.0034(14) 0.0007(14) 0.0006(12)
O11 0.0104(14) 0.0113(13) 0.0258(19) -0.0006(13) -0.0018(14) 0.0009(11)
O12 0.0138(15) 0.0096(14) 0.032(2) -0.0051(13) -0.0005(15) -0.0010(11)
O13 0.0138(15) 0.0118(13) 0.0169(18) -0.0006(12) 0.0018(13) -0.0020(11)
O14 0.0185(16) 0.0099(13) 0.0162(15) -0.0009(13) 0.0018(14) 0.0000(11)
O15 0.024(2) 0.056(3) 0.032(2) 0.012(2) -0.0019(19) 0.0035(19)
O16 0.055(3) 0.0219(19) 0.049(3) -0.0097(19) -0.005(2) 0.0116(19)
C1 0.044(4) 0.051(4) 0.030(3) -0.006(3) -0.007(3) 0.006(3)
C2 0.028(3) 0.022(2) 0.043(4) -0.002(2) 0.002(3) -0.004(2)
C3 0.034(3) 0.032(3) 0.049(4) 0.011(3) -0.003(3) -0.005(2)
C4 0.082(6) 0.034(3) 0.041(4) -0.013(3) -0.018(4) 0.008(3)
C5 0.041(4) 0.054(4) 0.078(6) -0.017(4) -0.026(4) 0.015(3)
C6 0.102(7) 0.030(3) 0.034(4) 0.003(3) -0.010(4) -0.009(4)
C7 0.037(3) 0.036(3) 0.040(4) -0.007(3) 0.009(3) 0.003(3)
C8 0.032(3) 0.025(3) 0.043(4) 0.003(2) -0.002(3) -0.002(2)
C9 0.015(2) 0.015(2) 0.017(2) 0.0009(17) -0.0004(18) 0.0002(16)
C10 0.021(2) 0.017(2) 0.022(3) 0.0015(18) 0.004(2) 0.0023(18)
C11 0.027(3) 0.014(2) 0.031(3) 0.002(2) 0.003(2) 0.0066(18)
C12 0.034(3) 0.018(2) 0.029(3) 0.008(2) 0.001(2) 0.002(2)
C13 0.046(3) 0.026(3) 0.019(3) 0.003(2) 0.010(3) 0.005(2)
C14 0.031(3) 0.015(2) 0.028(3) 0.000(2) 0.005(2) 0.004(2)
C15 0.018(2) 0.0115(19) 0.017(2) 0.0004(17) -0.0001(19) -0.0001(16)
C16 0.016(2) 0.018(2) 0.020(3) -0.0005(18) 0.0000(19) 0.0028(16)
C17 0.022(2) 0.020(2) 0.026(3) 0.001(2) -0.005(2) 0.0017(19)
C18 0.034(3) 0.023(2) 0.015(3) 0.000(2) 0.000(2) -0.001(2)
C19 0.024(3) 0.028(3) 0.029(3) 0.004(2) 0.010(2) -0.003(2)
C20 0.015(2) 0.026(2) 0.027(3) 0.001(2) 0.002(2) -0.0028(18)
C21 0.017(2) 0.0114(19) 0.024(3) -0.0044(18) 0.0048(19) -0.0012(17)
C22 0.030(3) 0.022(2) 0.024(3) -0.005(2) 0.005(2) -0.008(2)
C23 0.048(4) 0.033(3) 0.035(4) -0.009(3) 0.023(3) -0.016(3)
C24 0.037(4) 0.025(3) 0.072(5) -0.012(3) 0.035(4) -0.008(2)
C25 0.015(3) 0.031(3) 0.073(5) 0.002(3) 0.009(3) 0.002(2)
C26 0.014(2) 0.024(2) 0.038(3) 0.003(2) 0.004(2) -0.0002(18)
C27 0.013(2) 0.020(2) 0.013(2) -0.0029(17) 0.0014(17) -0.0029(16)
C28 0.026(3) 0.020(2) 0.023(3) 0.001(2) -0.001(2) 0.0060(19)
C29 0.028(3) 0.029(3) 0.024(3) 0.001(2) 0.001(2) 0.006(2)
C30 0.024(3) 0.035(3) 0.017(3) -0.003(2) 0.001(2) 0.001(2)
C31 0.023(3) 0.026(3) 0.027(3) -0.010(2) 0.004(2) -0.003(2)
C32 0.020(2) 0.018(2) 0.022(3) 0.0004(19) 0.004(2) -0.0046(17)
C33 0.016(2) 0.0146(19) 0.019(2) -0.0053(18) -0.0006(19) 0.0003(16)
C34 0.016(2) 0.026(2) 0.026(3) 0.002(2) 0.000(2) -0.0033(19)
C35 0.017(2) 0.039(3) 0.036(3) -0.004(3) -0.001(2) -0.007(2)
C36 0.020(3) 0.039(3) 0.034(3) -0.004(3) -0.013(2) 0.003(2)
C37 0.030(3) 0.031(3) 0.021(3) 0.002(2) -0.006(2) 0.006(2)
C38 0.019(2) 0.021(2) 0.023(3) -0.004(2) -0.001(2) -0.0013(18)
C39 0.017(2) 0.016(2) 0.018(2) -0.0004(18) 0.0033(19) 0.0003(17)
C40 0.032(3) 0.017(2) 0.017(2) 0.0008(18) 0.003(2) 0.000(2)
C41 0.045(3) 0.017(2) 0.033(3) 0.005(2) 0.006(3) 0.007(2)
C42 0.038(3) 0.033(3) 0.030(3) 0.015(3) 0.001(3) 0.011(2)
C43 0.040(3) 0.044(3) 0.020(3) 0.003(3) -0.009(3) 0.004(3)
C44 0.037(3) 0.024(3) 0.026(3) -0.003(2) -0.006(2) 0.005(2)

loop_
_atom_type_symbol
_atom_type_description
_atom_type_scat_dispersion_real
_atom_type_scat_dispersion_imag
_atom_type_scat_source
C C 0.0033 0.0016 'International Tables Vol C Tables 4.2.6.8 and 6.1.1.4'
H H 0.0000 0.0000 'International Tables Vol C Tables 4.2.6.8 and 6.1.1.4'
Cu Cu 0.3201 1.2651 'International Tables Vol C Tables 4.2.6.8 and 6.1.1.4'
Na Na 0.0362 0.0249 'International Tables Vol C Tables 4.2.6.8 and 6.1.1.4'
O O 0.0106 0.0060 'International Tables Vol C Tables 4.2.6.8 and 6.1.1.4'
S S 0.1246 0.1234 'International Tables Vol C Tables 4.2.6.8 and 6.1.1.4'
Si Si 0.0817 0.0704 'International Tables Vol C Tables 4.2.6.8 and 6.1.1.4'

loop_
_geom_angle_atom_site_label_1
_geom_angle_atom_site_label_2
_geom_angle_atom_site_label_3
_geom_angle
_geom_angle_site_symmetry_1
_geom_angle_site_symmetry_3
Cu1 Cu1 Na1 154.84(4) 2 .
O2 Cu1 Cu1 134.10(10) . 2
O2 Cu1 Na1 47.92(10) . .
O2 Cu1 O3 90.72(13) . .
O2 Cu1 O4 95.61(13) . .
O2 Cu1 O4 172.83(14) . 2
O3 Cu1 Cu1 134.75(9) . 2
O3 Cu1 Na1 49.52(10) . .
O3 Cu1 O4 95.70(13) . 2
O3 Cu1 O4 173.61(13) . .
O4 Cu1 Cu1 39.10(9) . 2
O4 Cu1 Cu1 39.19(9) 2 2
O4 Cu1 Na1 136.48(11) . .
O4 Cu1 Na1 135.99(11) 2 .
O4 Cu1 O4 78.03(14) 2 .
Cu2 Cu2 Na2 154.06(4) 2 .
O9 Cu2 Cu2 39.79(9) 2 2
O9 Cu2 Cu2 39.65(9) . 2
O9 Cu2 Na2 136.17(11) . .
O9 Cu2 Na2 136.15(11) 2 .
O9 Cu2 O9 78.90(14) 2 .
O11 Cu2 Cu2 135.14(9) . 2
O11 Cu2 Na2 50.31(11) . .
O11 Cu2 O9 95.64(13) . .
O11 Cu2 O9 173.54(15) . 2
O12 Cu2 Cu2 133.80(10) . 2
O12 Cu2 Na2 46.34(11) . .
O12 Cu2 O9 172.11(15) . .
O12 Cu2 O9 95.40(13) . 2
O12 Cu2 O11 90.35(13) . .
O7 S1 C1 106.3(3) . .
O7 S1 C2 105.8(3) . .
C2 S1 C1 97.3(3) . .
O1 S2 C3 105.4(3) . .
O1 S2 C4 105.7(3) . .
C3 S2 C4 98.4(3) . .
O16 S3 C7 105.5(3) . .
O16 S3 C8 105.8(3) . .
C8 S3 C7 97.9(3) . .
O15 S4 C5 104.0(3) . .
O15 S4 C6 107.1(3) . .
C6 S4 C5 97.5(4) . .
O2 Si1 Na1 36.02(13) . .
O2 Si1 O6 110.97(17) . .
O2 Si1 O14 113.75(19) . 2
O2 Si1 C9 113.0(2) . .
O6 Si1 Na1 140.08(12) . .
O6 Si1 C9 107.37(19) . .
O14 Si1 Na1 82.02(12) 2 .
O14 Si1 O6 106.52(18) 2 .
O14 Si1 C9 104.77(19) 2 .
C9 Si1 Na1 107.81(15) . .
O3 Si2 Na1 40.71(13) . .
O3 Si2 O5 110.34(17) . 2
O3 Si2 O10 114.50(19) . .
O3 Si2 C21 114.3(2) . .
O5 Si2 Na1 140.15(13) 2 .
O5 Si2 C21 107.62(19) 2 .
O10 Si2 Na1 77.40(12) . .
O10 Si2 O5 105.90(18) . 2
O10 Si2 C21 103.6(2) . .
C21 Si2 Na1 110.08(15) . .
O4 Si3 Na2 105.47(15) . 2
O4 Si3 O5 110.54(18) . .
O4 Si3 O6 110.08(18) . .
O4 Si3 C15 110.8(2) . .
O5 Si3 Na2 52.01(13) . 2
O5 Si3 C15 109.5(2) . .
O6 Si3 Na2 58.61(14) . 2
O6 Si3 O5 105.67(18) . .
O6 Si3 C15 110.1(2) . .
C15 Si3 Na2 143.51(16) . 2
O8 Si4 Na2 138.77(13) . .
O8 Si4 C33 107.88(19) . .
O10 Si4 Na2 74.95(12) . .
O10 Si4 O8 105.99(18) . .
O10 Si4 C33 105.6(2) . .
O11 Si4 Na2 41.41(14) . .
O11 Si4 O8 111.43(17) . .
O11 Si4 O10 113.94(19) . .
O11 Si4 C33 111.6(2) . .
C33 Si4 Na2 111.46(15) . .
O8 Si5 Na1 50.43(13) . .
O8 Si5 C27 111.0(2) . .
O9 Si5 Na1 107.14(15) . .
O9 Si5 O8 108.62(17) . .
O9 Si5 O13 111.12(18) . 2
O9 Si5 C27 110.6(2) . .
O13 Si5 Na1 58.94(13) 2 .
O13 Si5 O8 105.64(17) 2 .
O13 Si5 C27 109.7(2) 2 .
C27 Si5 Na1 141.96(15) . .
O12 Si6 Na2 35.78(13) . .
O12 Si6 O13 110.63(17) . .
O12 Si6 O14 113.77(19) . .
O12 Si6 C39 111.0(2) . .
O13 Si6 Na2 140.98(12) . .
O13 Si6 C39 107.96(19) . .
O14 Si6 Na2 83.46(12) . .
O14 Si6 O13 106.12(18) . .
O14 Si6 C39 107.0(2) . .
C39 Si6 Na2 104.83(16) . .
Cu1 Na1 Si1 58.00(4) . .
Cu1 Na1 Si2 58.47(4) . .
Cu1 Na1 Si5 87.39(5) . .
Si2 Na1 Si1 116.19(6) . .
Si5 Na1 Si1 89.41(6) . .
Si5 Na1 Si2 93.16(6) . .
O1 Na1 Cu1 130.61(14) . .
O1 Na1 Si1 76.45(12) . .
O1 Na1 Si2 152.67(13) . .
O1 Na1 Si5 111.82(13) . .
O1 Na1 O2 94.62(15) . .
O1 Na1 O3 144.15(17) . .
O1 Na1 O7 87.89(15) . .
O1 Na1 O8 124.73(16) . .
O1 Na1 O13 86.94(14) . 2
O2 Na1 Cu1 36.65(8) . .
O2 Na1 Si1 23.28(8) . .
O2 Na1 Si2 93.50(10) . .
O2 Na1 Si5 96.10(11) . .
O2 Na1 O3 69.13(12) . .
O2 Na1 O8 116.68(13) . .
O2 Na1 O13 84.22(12) . 2
O3 Na1 Cu1 36.98(8) . .
O3 Na1 Si1 92.31(10) . .
O3 Na1 Si2 25.26(8) . .
O3 Na1 Si5 101.83(11) . .
O3 Na1 O8 90.90(13) . .
O3 Na1 O13 121.12(12) . 2
O7 Na1 Cu1 125.41(13) . .
O7 Na1 Si1 154.28(14) . .
O7 Na1 Si2 70.79(11) . .
O7 Na1 Si5 115.56(13) . .
O7 Na1 O2 144.74(17) . .
O7 Na1 O3 88.59(14) . .
O7 Na1 O8 89.61(14) . .
O7 Na1 O13 131.03(15) . 2
O8 Na1 Cu1 93.98(9) . .
O8 Na1 Si1 116.06(9) . .
O8 Na1 Si2 73.48(8) . .
O8 Na1 Si5 28.24(7) . .
O8 Na1 O13 55.42(10) . 2
O13 Na1 Cu1 93.25(8) 2 .
O13 Na1 Si1 69.15(8) 2 .
O13 Na1 Si2 119.85(9) 2 .
O13 Na1 Si5 28.65(7) 2 .
Cu2 Na2 Si3 88.25(5) . 2
Cu2 Na2 Si4 57.88(4) . .
Cu2 Na2 Si6 58.54(4) . .
Si3 Na2 Si4 93.46(6) 2 .
Si3 Na2 Si6 90.20(6) 2 .
Si4 Na2 Si6 116.12(6) . .
O5 Na2 Cu2 95.97(9) 2 .
O5 Na2 Si3 28.70(7) 2 2
O5 Na2 Si4 74.51(8) 2 .
O5 Na2 Si6 117.74(10) 2 .
O5 Na2 O6 55.74(10) 2 2
O6 Na2 Cu2 94.63(8) 2 .
O6 Na2 Si3 28.99(7) 2 2
O6 Na2 Si4 120.58(9) 2 .
O6 Na2 Si6 69.89(8) 2 .
O11 Na2 Cu2 36.85(8) . .
O11 Na2 Si3 103.23(11) . 2
O11 Na2 Si4 25.39(9) . .
O11 Na2 Si6 92.35(10) . .
O11 Na2 O5 93.16(13) . 2
O11 Na2 O6 122.94(13) . 2
O12 Na2 Cu2 36.16(8) . .
O12 Na2 Si3 95.39(12) . 2
O12 Na2 Si4 92.82(10) . .
O12 Na2 Si6 23.57(8) . .
O12 Na2 O5 117.10(14) . 2
O12 Na2 O6 84.03(13) . 2
O12 Na2 O11 68.79(12) . .
O15 Na2 Cu2 130.36(15) . .
O15 Na2 Si3 114.26(14) . 2
O15 Na2 Si4 76.29(14) . .
O15 Na2 Si6 152.61(14) . .
O15 Na2 O5 88.58(14) . 2
O15 Na2 O6 126.88(16) . 2
O15 Na2 O11 93.65(16) . .
O15 Na2 O12 148.69(18) . .
O16 Na2 Cu2 125.84(15) . .
O16 Na2 Si3 118.28(14) . 2
O16 Na2 Si4 147.32(15) . .
O16 Na2 Si6 74.04(14) . .
O16 Na2 O5 130.58(16) . 2
O16 Na2 O6 92.08(15) . 2
O16 Na2 O11 135.83(18) . .
O16 Na2 O12 91.79(17) . .
O16 Na2 O15 83.14(18) . .
S2 O1 Na1 145.4(3) . .
Cu1 O2 Na1 95.42(13) . .
Si1 O2 Cu1 134.64(19) . .
Si1 O2 Na1 120.71(18) . .
Cu1 O3 Na1 93.50(13) . .
Si2 O3 Cu1 133.13(19) . .
Si2 O3 Na1 114.02(19) . .
Cu1 O4 Cu1 101.70(14) 2 .
Si3 O4 Cu1 127.85(19) . 2
Si3 O4 Cu1 129.58(18) . .
Si2 O5 Na2 115.08(18) 2 2
Si3 O5 Si2 127.4(2) . 2
Si3 O5 Na2 99.28(15) . 2
Si1 O6 Na2 117.01(18) . 2
Si3 O6 Si1 129.2(2) . .
Si3 O6 Na2 92.40(15) . 2
S1 O7 Na1 127.0(2) . .
Si4 O8 Na1 117.31(17) . .
Si5 O8 Si4 127.3(2) . .
Si5 O8 Na1 101.33(15) . .
Cu2 O9 Cu2 100.56(14) 2 .
Si5 O9 Cu2 129.64(19) . .
Si5 O9 Cu2 129.51(18) . 2
Si4 O10 Si2 141.8(2) . .
Cu2 O11 Na2 92.84(13) . .
Si4 O11 Cu2 131.51(19) . .
Si4 O11 Na2 113.2(2) . .
Cu2 O12 Na2 97.49(14) . .
Si6 O12 Cu2 136.2(2) . .
Si6 O12 Na2 120.66(19) . .
Si5 O13 Si6 129.0(2) 2 .
Si5 O13 Na1 92.42(14) 2 2
Si6 O13 Na1 116.79(17) . 2
Si6 O14 Si1 134.0(2) . 2
S4 O15 Na2 125.3(3) . .
S3 O16 Na2 146.8(3) . .
C10 C9 Si1 121.2(4) . .
C14 C9 Si1 121.2(4) . .
C14 C9 C10 117.4(4) . .
C11 C10 C9 121.3(5) . .
C12 C11 C10 120.3(5) . .
C11 C12 C13 119.7(5) . .
C12 C13 C14 119.8(5) . .
C9 C14 C13 121.4(5) . .
C16 C15 Si3 122.8(4) . .
C16 C15 C20 116.9(5) . .
C20 C15 Si3 120.2(4) . .
C17 C16 C15 121.8(5) . .
C16 C17 C18 119.8(5) . .
C19 C18 C17 120.1(5) . .
C18 C19 C20 119.7(5) . .
C19 C20 C15 121.8(5) . .
C22 C21 Si2 122.9(4) . .
C26 C21 Si2 119.9(4) . .
C26 C21 C22 117.2(5) . .
C21 C22 C23 120.7(6) . .
C24 C23 C22 120.4(7) . .
C23 C24 C25 120.2(6) . .
C24 C25 C26 119.5(6) . .
C21 C26 C25 121.9(6) . .
C28 C27 Si5 119.9(4) . .
C32 C27 Si5 122.8(4) . .
C32 C27 C28 117.3(5) . .
C29 C28 C27 122.0(5) . .
C30 C29 C28 119.5(5) . .
C29 C30 C31 119.8(5) . .
C32 C31 C30 120.1(5) . .
C27 C32 C31 121.2(5) . .
C34 C33 Si4 121.9(4) . .
C34 C33 C38 117.1(5) . .
C38 C33 Si4 120.9(4) . .
C33 C34 C35 120.6(5) . .
C36 C35 C34 120.7(5) . .
C35 C36 C37 119.5(5) . .
C38 C37 C36 119.7(5) . .
C37 C38 C33 122.3(5) . .
C40 C39 Si6 124.3(4) . .
C44 C39 Si6 118.5(4) . .
C44 C39 C40 117.1(5) . .
C41 C40 C39 120.0(5) . .
C42 C41 C40 121.0(5) . .
C41 C42 C43 119.7(5) . .
C42 C43 C44 119.9(6) . .
C43 C44 C39 122.3(5) . .

loop_
_geom_bond_atom_site_label_1
_geom_bond_atom_site_label_2
_geom_bond_distance
_geom_bond_site_symmetry_2
Cu1 Cu1 3.0375(10) 2
Cu1 Na1 3.181(2) .
Cu1 O2 1.907(3) .
Cu1 O3 1.917(3) .
Cu1 O4 1.960(3) .
Cu1 O4 1.956(3) 2
Cu2 Cu2 3.0037(10) 2
Cu2 Na2 3.181(2) .
Cu2 O9 1.950(3) 2
Cu2 O9 1.955(3) .
Cu2 O11 1.910(3) .
Cu2 O12 1.893(3) .
S1 O7 1.501(4) .
S1 C1 1.801(7) .
S1 C2 1.799(5) .
S2 O1 1.502(4) .
S2 C3 1.784(6) .
S2 C4 1.784(7) .
S3 O16 1.493(4) .
S3 C7 1.787(6) .
S3 C8 1.782(6) .
S4 O15 1.484(5) .
S4 C5 1.792(8) .
S4 C6 1.777(8) .
Si1 Na1 3.468(2) .
Si1 O2 1.594(3) .
Si1 O6 1.663(3) .
Si1 O14 1.629(4) 2
Si1 C9 1.868(5) .
Si2 Na1 3.394(2) .
Si2 O3 1.586(3) .
Si2 O5 1.667(3) 2
Si2 O10 1.624(4) .
Si2 C21 1.866(5) .
Si3 Na2 3.352(3) 2
Si3 O4 1.609(3) .
Si3 O5 1.631(3) .
Si3 O6 1.626(3) .
Si3 C15 1.859(5) .
Si4 Na2 3.406(2) .
Si4 O8 1.655(3) .
Si4 O10 1.620(4) .
Si4 O11 1.589(3) .
Si4 C33 1.864(5) .
Si5 Na1 3.391(3) .
Si5 O8 1.637(3) .
Si5 O9 1.608(3) .
Si5 O13 1.627(3) 2
Si5 C27 1.862(5) .
Si6 Na2 3.415(2) .
Si6 O12 1.587(3) .
Si6 O13 1.652(3) .
Si6 O14 1.628(4) .
Si6 C39 1.863(5) .
Na1 O1 2.312(4) .
Na1 O2 2.372(4) .
Na1 O3 2.424(4) .
Na1 O7 2.355(4) .
Na1 O8 2.666(4) .
Na1 O13 2.908(4) 2
Na2 Si3 3.352(3) 2
Na2 O5 2.677(4) 2
Na2 O6 2.864(4) 2
Na2 O11 2.451(4) .
Na2 O12 2.321(4) .
Na2 O15 2.310(5) .
Na2 O16 2.309(5) .
O4 Cu1 1.956(3) 2
O5 Si2 1.667(3) 2
O5 Na2 2.677(4) 2
O6 Na2 2.864(4) 2
O9 Cu2 1.950(3) 2
O13 Si5 1.627(3) 2
O13 Na1 2.908(4) 2
O14 Si1 1.629(4) 2
C9 C10 1.406(6) .
C9 C14 1.388(8) .
C10 C11 1.395(7) .
C11 C12 1.376(8) .
C12 C13 1.390(7) .
C13 C14 1.404(7) .
C15 C16 1.398(7) .
C15 C20 1.409(7) .
C16 C17 1.389(7) .
C17 C18 1.393(8) .
C18 C19 1.380(8) .
C19 C20 1.391(8) .
C21 C22 1.400(8) .
C21 C26 1.394(7) .
C22 C23 1.402(8) .
C23 C24 1.371(11) .
C24 C25 1.376(11) .
C25 C26 1.398(8) .
C27 C28 1.407(7) .
C27 C32 1.393(6) .
C28 C29 1.392(8) .
C29 C30 1.380(8) .
C30 C31 1.398(8) .
C31 C32 1.393(8) .
C33 C34 1.397(7) .
C33 C38 1.399(7) .
C34 C35 1.410(8) .
C35 C36 1.371(9) .
C36 C37 1.390(8) .
C37 C38 1.385(7) .
C39 C40 1.399(6) .
C39 C44 1.386(8) .
C40 C41 1.399(7) .
C41 C42 1.359(9) .
C42 C43 1.371(9) .
C43 C44 1.374(8) .

loop_
_geom_torsion_atom_site_label_1
_geom_torsion_atom_site_label_2
_geom_torsion_atom_site_label_3
_geom_torsion_atom_site_label_4
_geom_torsion
_geom_torsion_site_symmetry_1
_geom_torsion_site_symmetry_4
Cu2 Cu2 O12 Si6 -7.9(4) 2 .
Cu2 Cu2 O12 Na2 143.81(8) 2 .
Si1 C9 C10 C11 -176.2(4) . .
Si1 C9 C14 C13 176.3(4) . .
Si2 C21 C22 C23 -180.0(4) . .
Si2 C21 C26 C25 179.6(4) . .
Si3 C15 C16 C17 178.9(4) . .
Si3 C15 C20 C19 -179.2(4) . .
Si4 C33 C34 C35 -179.1(4) . .
Si4 C33 C38 C37 177.8(4) . .
Si5 C27 C28 C29 -179.8(4) . .
Si5 C27 C32 C31 179.6(4) . .
Si6 C39 C40 C41 -179.9(4) . .
Si6 C39 C44 C43 178.8(5) . .
Na1 Si1 O2 Cu1 137.8(4) . .
Na1 Si1 O6 Si3 -37.4(4) . .
Na1 Si1 O6 Na2 81.0(2) . 2
Na1 Si1 C9 C10 -114.1(4) . .
Na1 Si1 C9 C14 69.4(4) . .
Na1 Si2 O3 Cu1 -120.6(4) . .
Na1 Si2 O10 Si4 65.7(3) . .
Na1 Si2 C21 C22 -75.1(4) . .
Na1 Si2 C21 C26 104.4(4) . .
Na1 Si5 O8 Si4 -137.8(3) . .
Na1 Si5 O9 Cu2 90.4(3) . .
Na1 Si5 O9 Cu2 -96.9(3) . 2
Na1 Si5 C27 C28 -130.9(3) . .
Na1 Si5 C27 C32 49.7(5) . .
Na2 Cu2 O12 Si6 -151.7(4) . .
Na2 Si3 O4 Cu1 94.1(3) 2 2
Na2 Si3 O4 Cu1 -98.6(3) 2 .
Na2 Si3 O5 Si2 -131.7(3) 2 2
Na2 Si3 O6 Si1 128.4(3) 2 .
Na2 Si3 C15 C16 -36.9(5) 2 .
Na2 Si3 C15 C20 141.7(3) 2 .
Na2 Si4 O8 Si5 53.1(4) . .
Na2 Si4 O8 Na1 -79.0(2) . .
Na2 Si4 O10 Si2 71.0(3) . .
Na2 Si4 O11 Cu2 -116.8(4) . .
Na2 Si4 C33 C34 112.3(4) . .
Na2 Si4 C33 C38 -67.5(4) . .
Na2 Si6 O12 Cu2 146.9(5) . .
Na2 Si6 O13 Si5 -36.2(4) . 2
Na2 Si6 O13 Na1 81.9(2) . 2
Na2 Si6 O14 Si1 -66.2(3) . 2
Na2 Si6 C39 C40 -107.9(4) . .
Na2 Si6 C39 C44 73.0(4) . .
O2 Si1 O6 Si3 -10.5(4) . .
O2 Si1 O6 Na2 107.9(2) . 2
O2 Si1 C9 C10 -152.2(4) . .
O2 Si1 C9 C14 31.3(5) . .
O3 Si2 O10 Si4 48.5(4) . .
O3 Si2 C21 C22 -31.2(5) . .
O3 Si2 C21 C26 148.3(4) . .
O4 Si3 O5 Si2 -37.7(3) . 2
O4 Si3 O5 Na2 93.95(18) . 2
O4 Si3 O6 Si1 32.1(4) . .
O4 Si3 O6 Na2 -96.30(18) . 2
O4 Si3 C15 C16 137.1(4) . .
O4 Si3 C15 C20 -44.4(4) . .
O5 Si2 O3 Cu1 24.9(4) 2 .
O5 Si2 O3 Na1 145.53(18) 2 .
O5 Si2 O10 Si4 -73.3(4) 2 .
O5 Si2 C21 C22 91.7(4) 2 .
O5 Si2 C21 C26 -88.8(4) 2 .
O5 Si3 O4 Cu1 39.5(3) . 2
O5 Si3 O4 Cu1 -153.2(3) . .
O5 Si3 O6 Si1 151.5(3) . .
O5 Si3 O6 Na2 23.08(17) . 2
O5 Si3 C15 C16 14.8(4) . .
O5 Si3 C15 C20 -166.6(4) . .
O6 Si1 O2 Cu1 -12.6(4) . .
O6 Si1 O2 Na1 -150.4(2) . .
O6 Si1 C9 C10 85.1(4) . .
O6 Si1 C9 C14 -91.4(4) . .
O6 Si3 O4 Cu1 155.8(3) . 2
O6 Si3 O4 Cu1 -36.9(3) . .
O6 Si3 O5 Si2 -156.8(3) . 2
O6 Si3 O5 Na2 -25.13(19) . 2
O6 Si3 C15 C16 -100.9(4) . .
O6 Si3 C15 C20 77.6(4) . .
O8 Si4 O10 Si2 -66.1(4) . .
O8 Si4 O11 Cu2 24.1(4) . .
O8 Si4 O11 Na2 140.94(18) . .
O8 Si4 C33 C34 -80.3(4) . .
O8 Si4 C33 C38 99.9(4) . .
O8 Si5 O9 Cu2 -150.1(3) . 2
O8 Si5 O9 Cu2 37.2(3) . .
O8 Si5 C27 C28 -78.9(4) . .
O8 Si5 C27 C32 101.7(4) . .
O9 Cu2 O12 Si6 3.9(4) 2 .
O9 Cu2 O12 Na2 155.65(16) 2 .
O9 Si5 O8 Si4 -40.6(3) . .
O9 Si5 O8 Na1 97.18(18) . .
O9 Si5 C27 C28 41.8(4) . .
O9 Si5 C27 C32 -137.7(4) . .
O10 Si2 O3 Cu1 -94.4(3) . .
O10 Si2 O3 Na1 26.2(2) . .
O10 Si2 C21 C22 -156.4(4) . .
O10 Si2 C21 C26 23.0(4) . .
O10 Si4 O8 Si5 138.3(3) . .
O10 Si4 O8 Na1 6.2(2) . .
O10 Si4 O11 Cu2 -95.8(3) . .
O10 Si4 O11 Na2 21.1(2) . .
O10 Si4 C33 C34 32.7(5) . .
O10 Si4 C33 C38 -147.1(4) . .
O11 Cu2 O12 Si6 -179.0(4) . .
O11 Cu2 O12 Na2 -27.30(17) . .
O11 Si4 O8 Si5 13.9(3) . .
O11 Si4 O8 Na1 -118.3(2) . .
O11 Si4 O10 Si2 56.8(4) . .
O11 Si4 C33 C34 157.0(4) . .
O11 Si4 C33 C38 -22.8(5) . .
O12 Si6 O13 Si5 -12.0(3) . 2
O12 Si6 O13 Na1 106.0(2) . 2
O12 Si6 O14 Si1 -46.7(3) . 2
O12 Si6 C39 C40 -145.0(4) . .
O12 Si6 C39 C44 35.9(5) . .
O13 Si5 O8 Si4 -159.9(2) 2 .
O13 Si5 O8 Na1 -22.12(18) 2 .
O13 Si5 O9 Cu2 -34.3(3) 2 2
O13 Si5 O9 Cu2 153.0(3) 2 .
O13 Si5 C27 C28 164.7(4) 2 .
O13 Si5 C27 C32 -14.7(4) 2 .
O13 Si6 O12 Cu2 -6.9(4) . .
O13 Si6 O12 Na2 -153.8(2) . .
O13 Si6 O14 Si1 75.2(3) . 2
O13 Si6 C39 C40 93.6(4) . .
O13 Si6 C39 C44 -85.5(5) . .
O14 Si1 O2 Cu1 107.5(3) 2 .
O14 Si1 O2 Na1 -30.3(3) 2 .
O14 Si1 O6 Si3 -134.8(3) 2 .
O14 Si1 O6 Na2 -16.4(2) 2 2
O14 Si1 C9 C10 -27.9(5) 2 .
O14 Si1 C9 C14 155.6(4) 2 .
O14 Si6 O12 Cu2 112.4(3) . .
O14 Si6 O12 Na2 -34.5(3) . .
O14 Si6 O13 Si5 -135.9(3) . 2
O14 Si6 O13 Na1 -17.8(2) . 2
O14 Si6 C39 C40 -20.3(5) . .
O14 Si6 C39 C44 160.6(4) . .
C1 S1 O7 Na1 -13.7(4) . .
C2 S1 O7 Na1 88.9(3) . .
C3 S2 O1 Na1 -149.0(5) . .
C4 S2 O1 Na1 107.4(6) . .
C5 S4 O15 Na2 -142.9(4) . .
C6 S4 O15 Na2 -40.4(5) . .
C7 S3 O16 Na2 78.6(6) . .
C8 S3 O16 Na2 -178.4(5) . .
C9 Si1 O2 Cu1 -133.2(3) . .
C9 Si1 O2 Na1 89.0(3) . .
C9 Si1 O6 Si3 113.4(3) . .
C9 Si1 O6 Na2 -128.2(2) . 2
C9 C10 C11 C12 -0.5(8) . .
C10 C9 C14 C13 -0.4(8) . .
C10 C11 C12 C13 0.4(9) . .
C11 C12 C13 C14 -0.3(9) . .
C12 C13 C14 C9 0.3(9) . .
C14 C9 C10 C11 0.5(8) . .
C15 Si3 O4 Cu1 -82.1(3) . 2
C15 Si3 O4 Cu1 85.2(3) . .
C15 Si3 O5 Si2 84.6(3) . 2
C15 Si3 O5 Na2 -143.66(17) . 2
C15 Si3 O6 Si1 -90.4(3) . .
C15 Si3 O6 Na2 141.23(18) . 2
C15 C16 C17 C18 0.4(7) . .
C16 C15 C20 C19 -0.5(7) . .
C16 C17 C18 C19 -0.9(8) . .
C17 C18 C19 C20 0.7(8) . .
C18 C19 C20 C15 0.1(8) . .
C20 C15 C16 C17 0.3(7) . .
C21 Si2 O3 Cu1 146.3(3) . .
C21 Si2 O3 Na1 -93.0(2) . .
C21 Si2 O10 Si4 173.6(3) . .
C21 C22 C23 C24 0.5(8) . .
C22 C21 C26 C25 -0.9(8) . .
C22 C23 C24 C25 -1.3(9) . .
C23 C24 C25 C26 0.9(9) . .
C24 C25 C26 C21 0.2(9) . .
C26 C21 C22 C23 0.5(7) . .
C27 Si5 O8 Si4 81.3(3) . .
C27 Si5 O8 Na1 -140.97(18) . .
C27 Si5 O9 Cu2 87.8(3) . 2
C27 Si5 O9 Cu2 -84.9(3) . .
C27 C28 C29 C30 0.4(8) . .
C28 C27 C32 C31 0.2(7) . .
C28 C29 C30 C31 -0.4(8) . .
C29 C30 C31 C32 0.2(8) . .
C30 C31 C32 C27 -0.2(8) . .
C32 C27 C28 C29 -0.4(8) . .
C33 Si4 O8 Si5 -108.9(3) . .
C33 Si4 O8 Na1 118.9(2) . .
C33 Si4 O11 Cu2 144.8(3) . .
C33 Si4 O11 Na2 -98.4(2) . .
C33 C34 C35 C36 0.9(9) . .
C34 C33 C38 C37 -2.0(7) . .
C34 C35 C36 C37 -1.5(9) . .
C35 C36 C37 C38 0.3(9) . .
C36 C37 C38 C33 1.5(8) . .
C38 C33 C34 C35 0.8(7) . .
C39 Si6 O12 Cu2 -126.8(3) . .
C39 Si6 O12 Na2 86.3(3) . .
C39 Si6 O13 Si5 109.7(3) . 2
C39 Si6 O13 Na1 -132.3(2) . 2
C39 Si6 O14 Si1 -169.7(3) . 2
C39 C40 C41 C42 1.1(9) . .
C40 C39 C44 C43 -0.3(9) . .
C40 C41 C42 C43 -0.3(9) . .
C41 C42 C43 C44 -0.8(10) . .
C42 C43 C44 C39 1.2(10) . .
C44 C39 C40 C41 -0.8(8) . .

loop_
_twin_individual_id
_twin_individual_mass_fraction_refined
1 0.512(11)
2 0.488(11)
